data_7225535
loop_
_publ_author_name
'Drebushchak, T. N.'
'Drebushchak, V. A.'
'Pankrushina, N. A.'
'Boldyreva, E. V.'

_publ_section_title
;
 Single-crystal to single-crystal conformational polymorphic
 transformation in tolbutamide at 313 K. Relation to other polymorphic
 transformations in tolbutamide and chlorpropamide
;
_journal_issue 30
_journal_name_full CrystEngComm
_journal_page_first 5736
_journal_paper_doi 10.1039/C6CE00764C
_journal_volume 18
_journal_year 2016
_chemical_compound_source Sigma
_chemical_formula_moiety 'C12 H18 N2 O3 S'
_chemical_formula_sum 'C12 H18 N2 O3 S'
_chemical_formula_weight 270.34
_chemical_melting_point 401
_chemical_name_common 'Tolbutamide form I^H^'
_chemical_name_systematic N-(Butylcarbamoyl)-4-methylbenzenesulfonamide
_space_group_crystal_system orthorhombic
_space_group_IT_number 33
_space_group_name_Hall 'P 2c -2n'
_space_group_name_H-M_alt 'P n a 21'
_symmetry_cell_setting orthorhombic
_symmetry_Int_Tables_number 33
_symmetry_space_group_name_Hall 'P 2c -2n'
_symmetry_space_group_name_H-M 'P n a 21'
_atom_sites_solution_hydrogens geom
_audit_creation_method SHELXL-2014/6
_audit_update_record
;
2016-03-21 deposited with the CCDC.
2016-06-15 downloaded from the CCDC.
;
_cell_angle_alpha 90
_cell_angle_beta 90
_cell_angle_gamma 90
_cell_formula_units_Z 4
_cell_length_a 20.7500(15)
_cell_length_b 7.9160(7)
_cell_length_c 9.0580(5)
_cell_measurement_reflns_used 1597
_cell_measurement_temperature 330(1)
_cell_measurement_theta_max 29.1356
_cell_measurement_theta_min 1.9589
_cell_volume 1487.84(19)
_computing_cell_refinement
;
CrysAlisPro, Oxford Diffraction Ltd.,
Version 1.171.33.48 (release 15-09-2009 CrysAlis171 .NET)
(compiled Sep 15 2009,11:49:04)
;
_computing_data_collection
;
CrysAlisPro, Oxford Diffraction Ltd.,
Version 1.171.33.48 (release 15-09-2009 CrysAlis171 .NET)
(compiled Sep 15 2009,11:49:04)
;
_computing_data_reduction
;
CrysAlisPro, Oxford Diffraction Ltd.,
Version 1.171.33.48 (release 15-09-2009 CrysAlis171 .NET)
(compiled Sep 15 2009,11:49:04)
;
_computing_molecular_graphics
;
 ORTEP-3 for Windows (Farrugia, 1997) 
;
_computing_publication_material
;
 SHELXL-2014/6 (Sheldrick, 2014), WinGX (Farrugia, 
 1999), Mercury (Macrae et al., 2008)
;
_computing_structure_refinement 'SHELXL-2014/6 (Sheldrick, 2014)'
_computing_structure_solution 'SHELXS (Sheldrick, 2014)'
_diffrn_ambient_temperature 330(2)
_diffrn_detector_area_resol_mean 10.3457
_diffrn_measured_fraction_theta_full 1.000
_diffrn_measured_fraction_theta_max 1.000
_diffrn_measurement_device_type 'Xcalibur, Ruby, Gemini ultra'
_diffrn_measurement_method '\w scans'
_diffrn_radiation_probe x-ray
_diffrn_radiation_type MoK\a
_diffrn_radiation_wavelength 0.71073
_diffrn_reflns_av_R_equivalents 0.0316
_diffrn_reflns_av_unetI/netI 0.0419
_diffrn_reflns_Laue_measured_fraction_full 1.000
_diffrn_reflns_Laue_measured_fraction_max 1.000
_diffrn_reflns_limit_h_max 25
_diffrn_reflns_limit_h_min -24
_diffrn_reflns_limit_k_max 9
_diffrn_reflns_limit_k_min -9
_diffrn_reflns_limit_l_max 9
_diffrn_reflns_limit_l_min -11
_diffrn_reflns_number 5834
_diffrn_reflns_point_group_measured_fraction_full 0.926
_diffrn_reflns_point_group_measured_fraction_max 0.918
_diffrn_reflns_theta_full 25.242
_diffrn_reflns_theta_max 26.345
_diffrn_reflns_theta_min 1.963
_diffrn_source 'Enhance (Mo) X-ray Source'
_exptl_absorpt_coefficient_mu 0.220
_exptl_absorpt_correction_T_max 1.00000
_exptl_absorpt_correction_T_min 0.90326
_exptl_absorpt_correction_type multi-scan
_exptl_absorpt_process_details
;
CrysAlisPro, Oxford Diffraction Ltd.,
Version 1.171.33.48 (release 15-09-2009 CrysAlis171 .NET)
(compiled Sep 15 2009,11:49:04)
Empirical absorption correction using spherical harmonics, 
implemented in SCALE3 ABSPACK scaling algorithm.
;
_exptl_crystal_colour colorless
_exptl_crystal_density_diffrn 1.207
_exptl_crystal_density_method 'not measured'
_exptl_crystal_description block
_exptl_crystal_F_000 576
_exptl_crystal_recrystallization_method 'Re-crystallisation from solvent'
_exptl_crystal_size_max 0.530
_exptl_crystal_size_mid 0.220
_exptl_crystal_size_min 0.120
_refine_diff_density_max 0.273
_refine_diff_density_min -0.183
_refine_diff_density_rms 0.040
_refine_ls_abs_structure_details
;
 Flack x determined using 510 quotients [(I+)-(I-)]/[(I+)+(I-)]
 (Parsons, Flack and Wagner, Acta Cryst. B69 (2013) 249-259).
;
_refine_ls_abs_structure_Flack 0.00(8)
_refine_ls_extinction_method none
_refine_ls_goodness_of_fit_ref 1.050
_refine_ls_hydrogen_treatment constr
_refine_ls_matrix_type full
_refine_ls_number_parameters 174
_refine_ls_number_reflns 2781
_refine_ls_number_restraints 50
_refine_ls_restrained_S_all 1.070
_refine_ls_R_factor_all 0.1044
_refine_ls_R_factor_gt 0.0572
_refine_ls_shift/su_max 0.000
_refine_ls_shift/su_mean 0.000
_refine_ls_structure_factor_coef Fsqd
_refine_ls_weighting_details 'w=1/[\s^2^(Fo^2^)+(0.0922P)^2^] where P=(Fo^2^+2Fc^2^)/3'
_refine_ls_weighting_scheme calc
_refine_ls_wR_factor_gt 0.1439
_refine_ls_wR_factor_ref 0.1855
_reflns_Friedel_coverage 0.724
_reflns_Friedel_fraction_full 0.842
_reflns_Friedel_fraction_max 0.825
_reflns_number_gt 1609
_reflns_number_total 2781
_reflns_threshold_expression 'I > 2\s(I)'
_cod_data_source_file c6ce00764c2.cif
_cod_data_source_block TB-IH_330
_cod_depositor_comments 'Adding full bibliography for 7225535--7225539.cif.'
_cod_database_code 7225535
_shelx_space_group_comment
;
The symmetry employed for this shelxl refinement is uniquely defined
by the following loop, which should always be used as a source of
symmetry information in preference to the above space-group names.
They are only intended as comments.
;
_shelx_estimated_absorpt_t_min 0.892
_shelx_estimated_absorpt_t_max 0.974
_shelxl_version_number 2014/6
_solvent_exptl_crystal_recrystallization_method 'ethyl acetate'

loop_
_space_group_symop_operation_xyz
'x, y, z'
'-x, -y, z+1/2'
'x+1/2, -y+1/2, z'
'-x+1/2, y+1/2, z+1/2'

loop_
_atom_site_label
_atom_site_type_symbol
_atom_site_fract_x
_atom_site_fract_y
_atom_site_fract_z
_atom_site_U_iso_or_equiv
_atom_site_adp_type
_atom_site_occupancy
_atom_site_site_symmetry_order
_atom_site_calc_flag
_atom_site_refinement_flags_posn
_atom_site_refinement_flags_adp
_atom_site_refinement_flags_occupancy
_atom_site_disorder_assembly
_atom_site_disorder_group
S1 S 0.10963(7) -0.1067(2) 0.12810(15) 0.0877(6) Uani 1 1 d . . . . .
O1 O 0.1403(2) -0.1869(7) 0.0056(5) 0.1059(15) Uani 1 1 d . . . . .
O2 O 0.1034(2) -0.2011(7) 0.2615(5) 0.0963(15) Uani 1 1 d . . . . .
O3 O 0.0011(2) 0.0577(6) 0.2764(4) 0.0981(14) Uani 1 1 d . . . . .
N1 N 0.0394(2) -0.0545(7) 0.0633(5) 0.0890(17) Uani 1 1 d . . . . .
H1 H 0.0290 -0.0881 -0.0238 0.107 Uiso 1 1 calc R U . . .
N2 N -0.0512(3) 0.1067(7) 0.0628(5) 0.0907(16) Uani 1 1 d . . . . .
H2 H -0.0528 0.0826 -0.0297 0.109 Uiso 1 1 calc R U . . .
C1 C 0.2475(5) 0.5462(13) 0.2651(17) 0.158(4) Uani 1 1 d . . . . .
H1A H 0.2464 0.5650 0.3698 0.237 Uiso 1 1 calc R U . . .
H1B H 0.2259 0.6373 0.2156 0.237 Uiso 1 1 calc R U . . .
H1C H 0.2915 0.5409 0.2325 0.237 Uiso 1 1 calc R U . . .
C2 C 0.2144(4) 0.3835(11) 0.2299(11) 0.110(2) Uani 1 1 d . . . . .
C3 C 0.2212(4) 0.2395(14) 0.3138(11) 0.129(3) Uani 1 1 d . . . . .
H3 H 0.2487 0.2421 0.3948 0.155 Uiso 1 1 calc R U . . .
C4 C 0.1898(4) 0.0965(12) 0.2839(9) 0.114(3) Uani 1 1 d . . . . .
H4 H 0.1963 0.0029 0.3441 0.137 Uiso 1 1 calc R U . . .
C5 C 0.1483(3) 0.0837(9) 0.1670(7) 0.0874(19) Uani 1 1 d . . . . .
C6 C 0.1404(4) 0.2231(11) 0.0795(8) 0.114(3) Uani 1 1 d . . . . .
H6 H 0.1125 0.2185 -0.0008 0.137 Uiso 1 1 calc R U . . .
C7 C 0.1730(5) 0.3688(12) 0.1090(12) 0.128(3) Uani 1 1 d . . . . .
H7 H 0.1676 0.4611 0.0468 0.153 Uiso 1 1 calc R U . . .
C8 C -0.0049(3) 0.0422(8) 0.1424(6) 0.0788(16) Uani 1 1 d . . . . .
C9 C -0.1006(4) 0.2185(12) 0.1248(11) 0.133(3) Uani 1 1 d D U . . .
H9A H -0.1081 0.1910 0.2277 0.160 Uiso 1 1 calc R U . . .
H9B H -0.1408 0.2052 0.0714 0.160 Uiso 1 1 calc R U . . .
C10 C -0.0758(11) 0.4033(17) 0.110(3) 0.292(9) Uani 1 1 d D U . . .
H10A H -0.0355 0.4174 0.1634 0.351 Uiso 0.59(3) 1 calc R U P A 1
H10B H -0.0689 0.4323 0.0075 0.351 Uiso 0.59(3) 1 calc R U P A 1
H10C H -0.0351 0.4011 0.0577 0.351 Uiso 0.41(3) 1 calc R U P A 2
H10D H -0.1062 0.4659 0.0502 0.351 Uiso 0.41(3) 1 calc R U P A 2
C11A C -0.1279(15) 0.513(3) 0.177(6) 0.283(13) Uani 0.59(3) 1 d D U P A 1
H11A H -0.1652 0.5261 0.1131 0.340 Uiso 0.59(3) 1 calc R U P A 1
H11B H -0.1410 0.4767 0.2746 0.340 Uiso 0.59(3) 1 calc R U P A 1
C11B C -0.066(3) 0.497(4) 0.250(5) 0.315(14) Uani 0.41(3) 1 d D U P A 2
H11C H -0.0219 0.4955 0.2847 0.378 Uiso 0.41(3) 1 calc R U P A 2
H11D H -0.0952 0.4616 0.3285 0.378 Uiso 0.41(3) 1 calc R U P A 2
C12 C -0.0855(14) 0.664(2) 0.179(3) 0.331(11) Uani 1 1 d D U . . .
H12A H -0.1087 0.7580 0.2190 0.497 Uiso 0.59(3) 1 calc R U P A 1
H12B H -0.0484 0.6411 0.2387 0.497 Uiso 0.59(3) 1 calc R U P A 1
H12C H -0.0721 0.6896 0.0799 0.497 Uiso 0.59(3) 1 calc R U P A 1
H12D H -0.0834 0.7526 0.2507 0.497 Uiso 0.41(3) 1 calc R U P A 2
H12E H -0.0567 0.6884 0.0988 0.497 Uiso 0.41(3) 1 calc R U P A 2
H12F H -0.1288 0.6550 0.1418 0.497 Uiso 0.41(3) 1 calc R U P A 2

loop_
_atom_site_aniso_label
_atom_site_aniso_U_11
_atom_site_aniso_U_22
_atom_site_aniso_U_33
_atom_site_aniso_U_23
_atom_site_aniso_U_13
_atom_site_aniso_U_12
S1 0.0833(10) 0.1275(13) 0.0523(8) 0.0038(11) 0.0041(8) 0.0195(9)
O1 0.103(3) 0.141(4) 0.074(3) -0.017(3) 0.005(3) 0.028(3)
O2 0.105(3) 0.124(4) 0.060(2) 0.012(3) -0.002(2) 0.011(3)
O3 0.103(3) 0.145(4) 0.046(2) -0.009(2) 0.000(2) 0.026(3)
N1 0.078(3) 0.143(5) 0.046(2) -0.012(3) 0.003(2) 0.019(3)
N2 0.093(4) 0.126(4) 0.053(3) -0.002(3) 0.002(2) 0.030(3)
C1 0.131(7) 0.135(7) 0.208(11) -0.008(8) -0.030(8) -0.018(6)
C2 0.082(5) 0.126(6) 0.122(6) 0.015(6) -0.019(4) 0.010(4)
C3 0.108(6) 0.147(7) 0.132(7) 0.033(6) -0.041(6) -0.017(6)
C4 0.096(5) 0.139(7) 0.106(6) 0.041(5) -0.031(5) -0.007(5)
C5 0.072(4) 0.124(5) 0.065(4) 0.005(3) -0.002(3) 0.016(3)
C6 0.129(7) 0.129(6) 0.085(5) 0.032(5) -0.033(4) -0.005(6)
C7 0.127(6) 0.127(6) 0.129(7) 0.030(6) -0.012(7) 0.010(5)
C8 0.080(4) 0.113(4) 0.044(3) 0.007(3) 0.001(3) 0.009(3)
C9 0.140(7) 0.181(7) 0.080(4) -0.010(7) -0.009(5) 0.059(6)
C10 0.37(2) 0.166(9) 0.34(2) -0.060(13) 0.05(2) 0.071(11)
C11A 0.32(2) 0.175(13) 0.36(3) -0.08(2) 0.05(3) 0.012(14)
C11B 0.32(3) 0.228(19) 0.39(3) -0.11(2) 0.03(3) -0.02(3)
C12 0.39(3) 0.201(13) 0.40(3) -0.109(18) 0.07(2) -0.036(15)

loop_
_atom_type_symbol
_atom_type_description
_atom_type_scat_dispersion_real
_atom_type_scat_dispersion_imag
_atom_type_scat_source
C C 0.0033 0.0016 'International Tables Vol C Tables 4.2.6.8 and 6.1.1.4'
H H 0.0000 0.0000 'International Tables Vol C Tables 4.2.6.8 and 6.1.1.4'
O O 0.0106 0.0060 'International Tables Vol C Tables 4.2.6.8 and 6.1.1.4'
S S 0.1246 0.1234 'International Tables Vol C Tables 4.2.6.8 and 6.1.1.4'
N N 0.0061 0.0033 'International Tables Vol C Tables 4.2.6.8 and 6.1.1.4'

loop_
_geom_angle_atom_site_label_1
_geom_angle_atom_site_label_2
_geom_angle_atom_site_label_3
_geom_angle
O2 S1 O1 117.8(3)
O2 S1 N1 110.9(3)
O1 S1 N1 103.4(3)
O2 S1 C5 108.9(3)
O1 S1 C5 109.7(3)
N1 S1 C5 105.4(3)
C8 N1 S1 123.0(4)
C8 N1 H1 118.5
S1 N1 H1 118.5
C8 N2 C9 122.7(6)
C8 N2 H2 118.7
C9 N2 H2 118.7
C2 C1 H1A 109.5
C2 C1 H1B 109.5
H1A C1 H1B 109.5
C2 C1 H1C 109.5
H1A C1 H1C 109.5
H1B C1 H1C 109.5
C3 C2 C7 115.3(8)
C3 C2 C1 123.3(9)
C7 C2 C1 121.5(9)
C4 C3 C2 122.7(8)
C4 C3 H3 118.7
C2 C3 H3 118.7
C3 C4 C5 121.8(8)
C3 C4 H4 119.1
C5 C4 H4 119.1
C4 C5 C6 117.6(7)
C4 C5 S1 120.7(6)
C6 C5 S1 121.6(5)
C7 C6 C5 120.6(7)
C7 C6 H6 119.7
C5 C6 H6 119.7
C6 C7 C2 122.0(9)
C6 C7 H7 119.0
C2 C7 H7 119.0
O3 C8 N2 125.5(6)
O3 C8 N1 119.9(5)
N2 C8 N1 114.6(5)
N2 C9 C10 107.7(9)
N2 C9 H9A 110.2
C10 C9 H9A 110.2
N2 C9 H9B 110.2
C10 C9 H9B 110.2
H9A C9 H9B 108.5
C11B C10 C9 116(2)
C11A C10 C9 105.6(16)
C11A C10 H10A 110.6
C9 C10 H10A 110.6
C11A C10 H10B 110.6
C9 C10 H10B 110.6
H10A C10 H10B 108.7
C11B C10 H10C 108.2
C9 C10 H10C 108.2
C11B C10 H10D 108.2
C9 C10 H10D 108.2
H10C C10 H10D 107.4
C12 C11A C10 92.4(17)
C12 C11A H11A 113.2
C10 C11A H11A 113.2
C12 C11A H11B 113.2
C10 C11A H11B 113.2
H11A C11A H11B 110.6
C10 C11B C12 91.9(19)
C10 C11B H11C 113.3
C12 C11B H11C 113.3
C10 C11B H11D 113.3
C12 C11B H11D 113.3
H11C C11B H11D 110.6
C11A C12 H12A 109.5
C11A C12 H12B 109.5
H12A C12 H12B 109.5
C11A C12 H12C 109.5
H12A C12 H12C 109.5
H12B C12 H12C 109.5
C11B C12 H12D 109.5
C11B C12 H12E 109.5
H12D C12 H12E 109.5
C11B C12 H12F 109.5
H12D C12 H12F 109.5
H12E C12 H12F 109.5

loop_
_geom_bond_atom_site_label_1
_geom_bond_atom_site_label_2
_geom_bond_distance
S1 O2 1.427(5)
S1 O1 1.427(5)
S1 N1 1.625(6)
S1 C5 1.744(8)
O3 C8 1.226(7)
N1 C8 1.394(8)
N1 H1 0.8600
N2 C8 1.306(7)
N2 C9 1.466(9)
N2 H2 0.8600
C1 C2 1.494(12)
C1 H1A 0.9600
C1 H1B 0.9600
C1 H1C 0.9600
C2 C3 1.377(12)
C2 C7 1.396(13)
C3 C4 1.333(12)
C3 H3 0.9300
C4 C5 1.368(10)
C4 H4 0.9300
C5 C6 1.369(9)
C6 C7 1.364(12)
C6 H6 0.9300
C7 H7 0.9300
C9 C10 1.556(16)
C9 H9A 0.9700
C9 H9B 0.9700
C10 C11B 1.48(3)
C10 C11A 1.51(2)
C10 H10A 0.9700
C10 H10B 0.9700
C10 H10C 0.9700
C10 H10D 0.9700
C11A C12 1.48(2)
C11A H11A 0.9700
C11A H11B 0.9700
C11B C12 1.53(3)
C11B H11C 0.9700
C11B H11D 0.9700
C12 H12A 0.9600
C12 H12B 0.9600
C12 H12C 0.9600
C12 H12D 0.9600
C12 H12E 0.9600
C12 H12F 0.9600

loop_
_geom_hbond_atom_site_label_D
_geom_hbond_atom_site_label_H
_geom_hbond_atom_site_label_A
_geom_hbond_distance_DH
_geom_hbond_distance_HA
_geom_hbond_distance_DA
_geom_hbond_angle_DHA
_geom_hbond_site_symmetry_A
N1 H1 O3 0.86 1.93 2.731(6) 154.5 2_554
N2 H2 O2 0.86 2.36 3.030(7) 135.3 2_554
N2 H2 O3 0.86 2.34 3.084(7) 145.0 2_554

loop_
_geom_torsion_atom_site_label_1
_geom_torsion_atom_site_label_2
_geom_torsion_atom_site_label_3
_geom_torsion_atom_site_label_4
_geom_torsion
O2 S1 N1 C8 59.1(6)
O1 S1 N1 C8 -173.8(5)
C5 S1 N1 C8 -58.7(6)
C7 C2 C3 C4 -1.0(15)
C1 C2 C3 C4 177.9(10)
C2 C3 C4 C5 -0.3(16)
C3 C4 C5 C6 0.8(13)
C3 C4 C5 S1 178.4(8)
O2 S1 C5 C4 27.2(7)
O1 S1 C5 C4 -103.0(6)
N1 S1 C5 C4 146.2(6)
O2 S1 C5 C6 -155.3(6)
O1 S1 C5 C6 74.5(7)
N1 S1 C5 C6 -36.2(6)
C4 C5 C6 C7 0.0(12)
S1 C5 C6 C7 -177.6(7)
C5 C6 C7 C2 -1.3(14)
C3 C2 C7 C6 1.8(14)
C1 C2 C7 C6 -177.1(10)
C9 N2 C8 O3 4.5(11)
C9 N2 C8 N1 -177.0(7)
S1 N1 C8 O3 -17.5(9)
S1 N1 C8 N2 164.0(5)
C8 N2 C9 C10 90.4(15)
N2 C9 C10 C11B -118(3)
N2 C9 C10 C11A -179(2)
C9 C10 C11A C12 168(3)
C9 C10 C11B C12 -146(2)
